data_2021341
loop_
_publ_author_name
'Vahdani Alviri, Banafsheh'
'Pourayoubi, Mehrdad'
'Farhadipour, Abolghasem'
'Ne\<cas, Marek'
'Bertolasi, Valerio'

_publ_section_title
;
 A combined X-ray crystallography and theoretical study of
 N---H&#x00B7;&#x00B7;&#x00B7;O<i>X</i> (<i>X</i> is =P and ---C) hydrogen
 bonds in two new structures with a (C---O)~2~(N)P(=<i>Y</i>) (<i>Y</i> is
 O and S) skeleton
;
_journal_coeditor_code CU3131
_journal_issue 12
_journal_name_full 'Acta Crystallographica Section C'
_journal_page_first
;
;
_journal_paper_doi 10.1107/S2053229618014006
_journal_volume 74
_journal_year 2018
_chemical_formula_iupac 'C30 H32 N2 O6 P2'
_chemical_formula_moiety 'C30 H32 N2 O6 P2'
_chemical_formula_sum 'C30 H32 N2 O6 P2'
_chemical_formula_weight 578.51
_chemical_name_systematic <i>N</i>,<i>N</i>'-(Cyclohexane-1,4-diyl)bis(<i>O</i>,<i>O</i>'-diphenylphosphoramide)
_space_group_crystal_system triclinic
_space_group_IT_number 1
_space_group_name_Hall 'P 1'
_space_group_name_H-M_alt 'P 1'
_symmetry_space_group_name_Hall 'P 1'
_symmetry_space_group_name_H-M 'P 1'
_atom_sites_solution_hydrogens mixed
_audit_creation_method SHELXL-2018/3
_cell_angle_alpha 101.229(4)
_cell_angle_beta 105.716(4)
_cell_angle_gamma 109.782(4)
_cell_formula_units_Z 2
_cell_length_a 10.2789(5)
_cell_length_b 10.8253(4)
_cell_length_c 15.0200(6)
_cell_measurement_reflns_used 12958
_cell_measurement_temperature 120(2)
_cell_measurement_theta_max 29.8340
_cell_measurement_theta_min 3.1630
_cell_volume 1436.22(13)
_computing_cell_refinement
;
CrysAlis PRO (Rigaku OD, 2015)
;
_computing_data_collection
;
<i>CrystalClear-SM Expert</i> (Rigaku, 2014)
;
_computing_data_reduction
;
CrysAlis PRO (Rigaku OD, 2015)
;
_computing_structure_refinement
;
SHELXL2018 (Sheldrick, 2015b)
;
_computing_structure_solution
;
SHELXT2014 (Sheldrick, 2015a)
;
_diffrn_ambient_temperature 120(2)
_diffrn_measured_fraction_theta_full 0.993
_diffrn_measured_fraction_theta_max 0.993
_diffrn_measurement_device_type 'AFC11 (Right): Eulerian 3 circle CCD'
_diffrn_measurement_method 'Profile data from \w-scans'
_diffrn_radiation_type MoK\a
_diffrn_radiation_wavelength 0.71073
_diffrn_reflns_av_R_equivalents 0.0226
_diffrn_reflns_av_unetI/netI 0.0317
_diffrn_reflns_limit_h_max 12
_diffrn_reflns_limit_h_min -11
_diffrn_reflns_limit_k_max 12
_diffrn_reflns_limit_k_min -13
_diffrn_reflns_limit_l_max 18
_diffrn_reflns_limit_l_min -17
_diffrn_reflns_number 15732
_diffrn_reflns_theta_full 25.242
_diffrn_reflns_theta_max 25.346
_diffrn_reflns_theta_min 3.006
_diffrn_source 'Rotating Anode MicroMax-007HF DW 1.2 kW'
_exptl_absorpt_coefficient_mu 0.198
_exptl_absorpt_correction_T_max 1.00000
_exptl_absorpt_correction_T_min 0.89340
_exptl_absorpt_correction_type multi-scan
_exptl_absorpt_process_details
;
(CrysAlis PRO; Rigaku OD, 2015)
;
_exptl_crystal_colour colourless
_exptl_crystal_density_diffrn 1.338
_exptl_crystal_description block
_exptl_crystal_F_000 608
_exptl_crystal_size_max 0.200
_exptl_crystal_size_mid 0.200
_exptl_crystal_size_min 0.100
_refine_diff_density_max 0.402
_refine_diff_density_min -0.299
_refine_ls_abs_structure_details
;
Flack <i>x</i> determined using 3782 quotients [(I+)-(I-)]/[(I+)+(I-)]
(Parsons <i>et al.</i>,  2013)
;
_refine_ls_abs_structure_Flack 0.09(3)
_refine_ls_extinction_method none
_refine_ls_goodness_of_fit_ref 1.014
_refine_ls_hydrogen_treatment mixed
_refine_ls_matrix_type full
_refine_ls_number_parameters 733
_refine_ls_number_reflns 9396
_refine_ls_number_restraints 7
_refine_ls_restrained_S_all 1.013
_refine_ls_R_factor_all 0.0320
_refine_ls_R_factor_gt 0.0299
_refine_ls_shift/su_max 0.014
_refine_ls_shift/su_mean 0.001
_refine_ls_structure_factor_coef Fsqd
_refine_ls_weighting_details 'w=1/[\s^2^(Fo^2^)+(0.0467P)^2^+0.2585P] where P=(Fo^2^+2Fc^2^)/3'
_refine_ls_weighting_scheme calc
_refine_ls_wR_factor_gt 0.0757
_refine_ls_wR_factor_ref 0.0775
_reflns_number_gt 9009
_reflns_number_total 9396
_reflns_threshold_expression 'I > 2\s(I)'
_cod_data_source_file cu3131sup1.cif
_cod_data_source_block bv91
_cod_original_cell_volume 1436.22(12)
_cod_database_code 2021341
_shelx_space_group_comment
;
The symmetry employed for this shelxl refinement is uniquely defined
by the following loop, which should always be used as a source of
symmetry information in preference to the above space-group names.
They are only intended as comments.
;
_shelx_estimated_absorpt_t_min 0.962
_shelx_estimated_absorpt_t_max 0.981

loop_
_space_group_symop_operation_xyz
'x, y, z'

loop_
_atom_site_type_symbol
_atom_site_label
_atom_site_fract_x
_atom_site_fract_y
_atom_site_fract_z
_atom_site_U_iso_or_equiv
_atom_site_adp_type
_atom_site_calc_flag
_atom_site_occupancy
P P1 -0.01942(7) -0.09038(7) 0.06356(5) 0.01710(15) Uani d 1
P P2 0.09162(7) 0.54319(7) 0.53492(5) 0.01731(16) Uani d 1
O O1 0.1377(2) -0.0603(2) 0.10889(15) 0.0237(4) Uani d 1
O O2 -0.0577(2) 0.5311(2) 0.48320(15) 0.0229(4) Uani d 1
O O3 -0.0683(2) -0.07426(19) -0.04192(14) 0.0224(4) Uani d 1
O O4 -0.1284(2) -0.25020(19) 0.02886(14) 0.0215(4) Uani d 1
O O5 0.2148(2) 0.69728(19) 0.58839(14) 0.0198(4) Uani d 1
O O6 0.1030(2) 0.4849(2) 0.62401(15) 0.0228(4) Uani d 1
N N1 -0.0773(3) -0.0049(2) 0.13168(18) 0.0188(5) Uani d 1
H H1N -0.161(3) -0.003(3) 0.107(2) 0.023 Uiso d 1
N N2 0.1578(3) 0.4690(2) 0.46732(17) 0.0196(5) Uani d 1
H H2N 0.248(3) 0.481(3) 0.492(2) 0.024 Uiso d 1
C C1 -0.0099(3) 0.0619(3) -0.0466(2) 0.0200(6) Uani d 1
C C2 -0.0984(3) 0.1332(3) -0.0525(2) 0.0235(6) Uani d 1
H H2C -0.196901 0.091346 -0.054063 0.028 Uiso calc 1
C C3 -0.0418(4) 0.2671(3) -0.0560(2) 0.0296(7) Uani d 1
H H3A -0.101658 0.317639 -0.060358 0.036 Uiso calc 1
C C4 0.1026(4) 0.3275(3) -0.0533(2) 0.0332(7) Uani d 1
H H4A 0.141577 0.419496 -0.055456 0.040 Uiso calc 1
C C5 0.1892(4) 0.2539(4) -0.0473(3) 0.0342(8) Uani d 1
H H5A 0.288179 0.295787 -0.044900 0.041 Uiso calc 1
C C6 0.1330(3) 0.1192(3) -0.0449(2) 0.0278(7) Uani d 1
H H6A 0.191672 0.067546 -0.042118 0.033 Uiso calc 1
C C7 -0.1320(3) -0.3334(3) 0.0902(2) 0.0213(6) Uani d 1
C C8 -0.2232(3) -0.4726(3) 0.0431(2) 0.0278(7) Uani d 1
H H8A -0.277701 -0.505712 -0.025122 0.033 Uiso calc 1
C C9 -0.2331(4) -0.5628(3) 0.0981(3) 0.0367(8) Uani d 1
H H9A -0.293877 -0.658855 0.066975 0.044 Uiso calc 1
C C10 -0.1556(4) -0.5141(4) 0.1971(3) 0.0343(8) Uani d 1
H H10A -0.163778 -0.576278 0.234062 0.041 Uiso calc 1
C C11 -0.0659(4) -0.3747(3) 0.2428(2) 0.0317(7) Uani d 1
H H11A -0.013364 -0.341187 0.311247 0.038 Uiso calc 1
C C12 -0.0524(3) -0.2832(3) 0.1889(2) 0.0268(6) Uani d 1
H H12A 0.010852 -0.187684 0.219774 0.032 Uiso calc 1
C C13 0.2305(3) 0.7902(3) 0.5343(2) 0.0205(6) Uani d 1
C C14 0.1535(3) 0.8727(3) 0.5368(2) 0.0272(6) Uani d 1
H H14A 0.088763 0.864500 0.572182 0.033 Uiso calc 1
C C15 0.1729(4) 0.9676(3) 0.4865(3) 0.0352(8) Uani d 1
H H15A 0.121914 1.026139 0.487907 0.042 Uiso calc 1
C C16 0.2659(4) 0.9782(3) 0.4340(3) 0.0374(8) Uani d 1
H H16A 0.277387 1.042676 0.398768 0.045 Uiso calc 1
C C17 0.3423(4) 0.8942(3) 0.4331(3) 0.0350(8) Uani d 1
H H17A 0.407097 0.902204 0.397734 0.042 Uiso calc 1
C C18 0.3249(3) 0.7991(3) 0.4832(2) 0.0272(7) Uani d 1
H H18A 0.376589 0.741153 0.482568 0.033 Uiso calc 1
C C19 0.0515(3) 0.5245(3) 0.6981(2) 0.0204(6) Uani d 1
C C20 -0.0663(3) 0.4232(3) 0.7061(2) 0.0268(6) Uani d 1
H H20A -0.114556 0.332794 0.660240 0.032 Uiso calc 1
C C21 -0.1122(4) 0.4568(4) 0.7824(2) 0.0330(7) Uani d 1
H H21A -0.192378 0.388376 0.789429 0.040 Uiso calc 1
C C22 -0.0432(4) 0.5879(4) 0.8481(2) 0.0334(7) Uani d 1
H H22A -0.075535 0.609828 0.900281 0.040 Uiso calc 1
C C23 0.0739(4) 0.6883(4) 0.8382(2) 0.0334(8) Uani d 1
H H23A 0.120862 0.779304 0.883214 0.040 Uiso calc 1
C C24 0.1223(3) 0.6565(3) 0.7631(2) 0.0285(7) Uani d 1
H H24A 0.203124 0.724589 0.756441 0.034 Uiso calc 1
C C26 -0.0522(3) 0.0945(3) 0.2995(2) 0.0220(6) Uani d 1
H H26A -0.152266 0.093273 0.273895 0.026 Uiso calc 1
H H26B -0.063867 0.005809 0.312337 0.026 Uiso calc 1
C C27 0.0411(3) 0.2137(3) 0.3943(2) 0.0232(6) Uani d 1
H H27A -0.010222 0.204182 0.441290 0.028 Uiso calc 1
H H27B 0.137874 0.209769 0.423043 0.028 Uiso calc 1
C C28 0.0674(3) 0.3527(3) 0.3772(2) 0.0181(6) Uani d 1
H H28A -0.031368 0.356025 0.350978 0.022 Uiso calc 1
C C29 0.1403(3) 0.3683(3) 0.3022(2) 0.0204(6) Uani d 1
H H29A 0.241239 0.371807 0.328686 0.024 Uiso calc 1
H H29B 0.150183 0.456595 0.289110 0.024 Uiso calc 1
C C30 0.0505(3) 0.2489(3) 0.2069(2) 0.0192(6) Uani d 1
H H30A 0.105590 0.258315 0.162067 0.023 Uiso calc 1
H H30B -0.045086 0.253496 0.175647 0.023 Uiso calc 1
C C32 0.0198(3) 0.1084(3) 0.2235(2) 0.0190(6) Uani d 1
H H32A 0.116408 0.100391 0.247602 0.023 Uiso calc 1
P P51 0.59715(8) 0.51364(7) 0.56468(5) 0.02132(17) Uani d 1
P P52 0.49858(7) -0.01130(7) 0.03851(5) 0.02157(17) Uani d 1
O O51 0.4625(2) 0.5299(2) 0.51600(15) 0.0280(5) Uani d 1
O O52 0.6611(2) 0.0448(2) 0.07061(15) 0.0260(5) Uani d 1
O O53 0.7353(2) 0.6527(2) 0.63427(15) 0.0254(5) Uani d 1
O O54 0.5762(2) 0.4288(2) 0.63893(15) 0.0253(5) Uani d 1
O O55 0.4222(2) 0.0145(2) -0.05940(16) 0.0318(5) Uani d 1
O O56 0.4173(2) -0.1749(2) 0.00698(16) 0.0302(5) Uani d 1
N N51 0.6598(3) 0.4376(3) 0.49526(19) 0.0265(6) Uani d 1
H H51N 0.754(3) 0.479(3) 0.508(3) 0.032 Uiso d 1
N N52 0.4371(3) 0.0499(2) 0.11513(19) 0.0219(5) Uani d 1
H H52N 0.346(3) 0.017(3) 0.105(3) 0.026 Uiso d 1
C C51 0.7833(3) 0.7776(3) 0.6141(2) 0.0250(6) Uani d 1
C C52 0.7386(4) 0.7885(4) 0.5217(3) 0.0360(8) Uani d 1
H H52C 0.672085 0.708835 0.467307 0.043 Uiso calc 1
C C53 0.7925(5) 0.9180(4) 0.5098(3) 0.0439(9) Uani d 1
H H53A 0.762647 0.927119 0.446643 0.053 Uiso calc 1
C C54 0.8891(5) 1.0332(4) 0.5889(3) 0.0459(9) Uani d 1
H H54A 0.925727 1.121561 0.580353 0.055 Uiso calc 1
C C55 0.9324(5) 1.0198(4) 0.6804(3) 0.0479(10) Uani d 1
H H55A 0.999018 1.099197 0.734969 0.057 Uiso calc 1
C C56 0.8793(4) 0.8910(3) 0.6933(3) 0.0354(8) Uani d 1
H H56A 0.909342 0.881647 0.756331 0.043 Uiso calc 1
C C57 0.5117(3) 0.4587(3) 0.7070(2) 0.0226(6) Uani d 1
C C58 0.5908(3) 0.5738(3) 0.7887(2) 0.0273(7) Uani d 1
H H58A 0.687327 0.637050 0.797858 0.033 Uiso calc 1
C C59 0.5276(4) 0.5959(3) 0.8571(2) 0.0298(7) Uani d 1
H H59A 0.581000 0.675047 0.913608 0.036 Uiso calc 1
C C60 0.3865(4) 0.5034(3) 0.8440(2) 0.0312(7) Uani d 1
H H60A 0.343089 0.519239 0.890988 0.037 Uiso calc 1
C C61 0.3105(4) 0.3885(3) 0.7623(3) 0.0341(7) Uani d 1
H H61A 0.214524 0.324495 0.753476 0.041 Uiso calc 1
C C62 0.3717(3) 0.3649(3) 0.6929(2) 0.0292(7) Uani d 1
H H62A 0.318441 0.285618 0.636443 0.035 Uiso calc 1
C C63 0.4746(3) 0.0130(3) -0.1361(2) 0.0223(6) Uani d 1
C C64 0.5044(4) -0.0946(3) -0.1764(3) 0.0311(7) Uani d 1
H H64A 0.489926 -0.170591 -0.151648 0.037 Uiso calc 1
C C65 0.5556(4) -0.0936(4) -0.2529(3) 0.0393(8) Uani d 1
H H65A 0.578412 -0.166997 -0.279690 0.047 Uiso calc 1
C C66 0.5725(4) 0.0155(4) -0.2890(3) 0.0416(9) Uani d 1
H H66A 0.606502 0.016385 -0.341821 0.050 Uiso calc 1
C C67 0.5414(4) 0.1240(4) -0.2507(3) 0.0396(8) Uani d 1
H H67A 0.553488 0.198339 -0.277099 0.048 Uiso calc 1
C C68 0.4919(4) 0.1234(4) -0.1726(3) 0.0366(8) Uani d 1
H H68A 0.470542 0.197440 -0.145023 0.044 Uiso calc 1
C C69 0.4200(4) -0.2400(3) 0.0792(3) 0.0303(7) Uani d 1
C C70 0.5416(4) -0.2626(4) 0.1231(3) 0.0459(10) Uani d 1
H H70A 0.626665 -0.232796 0.105712 0.055 Uiso calc 1
C C71 0.5393(5) -0.3287(5) 0.1924(4) 0.0706(16) Uani d 1
H H71A 0.622447 -0.345967 0.222593 0.085 Uiso calc 1
C C72 0.4148(5) -0.3702(6) 0.2184(5) 0.0759(17) Uani d 1
H H72A 0.414384 -0.413225 0.267800 0.091 Uiso calc 1
C C73 0.2929(5) -0.3492(4) 0.1727(4) 0.0550(12) Uani d 1
H H73A 0.207170 -0.379974 0.189258 0.066 Uiso calc 1
C C74 0.2945(4) -0.2836(3) 0.1030(3) 0.0365(8) Uani d 1
H H74A 0.210461 -0.268358 0.071514 0.044 Uiso calc 1
C C75 0.5652(3) 0.3272(3) 0.4023(2) 0.0217(6) Uani d 1
H H75A 0.461588 0.287969 0.401526 0.026 Uiso calc 1
C C76 0.6184(3) 0.2118(3) 0.3918(2) 0.0250(6) Uani d 1
H H76A 0.609956 0.169972 0.444124 0.030 Uiso calc 1
H H76B 0.724407 0.251145 0.399439 0.030 Uiso calc 1
C C77 0.5282(3) 0.0996(3) 0.2927(2) 0.0236(6) Uani d 1
H H77A 0.570326 0.029933 0.286882 0.028 Uiso calc 1
H H77B 0.424610 0.052260 0.288412 0.028 Uiso calc 1
C C78 0.5282(3) 0.1592(3) 0.2092(2) 0.0208(6) Uani d 1
H H78A 0.632622 0.199943 0.211595 0.025 Uiso calc 1
C C79 0.4734(4) 0.2731(3) 0.2185(2) 0.0253(6) Uani d 1
H H79A 0.367420 0.233105 0.210725 0.030 Uiso calc 1
H H79B 0.481747 0.314594 0.166012 0.030 Uiso calc 1
C C80 0.5637(4) 0.3857(3) 0.3178(2) 0.0262(7) Uani d 1
H H80A 0.666999 0.433605 0.321884 0.031 Uiso calc 1
H H80B 0.520889 0.454931 0.323514 0.031 Uiso calc 1

loop_
_atom_site_aniso_label
_atom_site_aniso_U_11
_atom_site_aniso_U_22
_atom_site_aniso_U_33
_atom_site_aniso_U_12
_atom_site_aniso_U_13
_atom_site_aniso_U_23
P1 0.0177(3) 0.0172(3) 0.0191(4) 0.0079(3) 0.0094(3) 0.0065(3)
P2 0.0171(3) 0.0172(3) 0.0191(4) 0.0075(3) 0.0086(3) 0.0052(3)
O1 0.0211(10) 0.0248(10) 0.0307(12) 0.0116(8) 0.0137(9) 0.0102(9)
O2 0.0166(10) 0.0260(10) 0.0271(11) 0.0094(8) 0.0100(9) 0.0066(8)
O3 0.0296(11) 0.0169(9) 0.0204(10) 0.0075(8) 0.0106(9) 0.0069(8)
O4 0.0264(10) 0.0177(9) 0.0216(10) 0.0080(8) 0.0112(9) 0.0075(8)
O5 0.0203(10) 0.0184(10) 0.0185(10) 0.0059(8) 0.0072(8) 0.0052(8)
O6 0.0294(11) 0.0246(10) 0.0250(11) 0.0153(9) 0.0177(9) 0.0116(9)
N1 0.0147(11) 0.0212(12) 0.0198(12) 0.0086(9) 0.0051(10) 0.0047(9)
N2 0.0152(11) 0.0238(12) 0.0183(13) 0.0090(10) 0.0061(10) 0.0018(10)
C1 0.0250(14) 0.0176(13) 0.0173(14) 0.0077(11) 0.0084(12) 0.0067(11)
C2 0.0204(14) 0.0300(15) 0.0221(15) 0.0094(12) 0.0103(12) 0.0106(12)
C3 0.0387(17) 0.0293(16) 0.0355(17) 0.0225(14) 0.0185(15) 0.0183(13)
C4 0.0380(18) 0.0260(15) 0.0398(19) 0.0109(14) 0.0183(16) 0.0178(14)
C5 0.0276(16) 0.0381(18) 0.045(2) 0.0118(14) 0.0199(15) 0.0244(15)
C6 0.0280(16) 0.0335(17) 0.0328(17) 0.0169(13) 0.0170(14) 0.0171(14)
C7 0.0230(14) 0.0226(14) 0.0295(16) 0.0138(11) 0.0162(13) 0.0140(12)
C8 0.0305(15) 0.0221(14) 0.0324(17) 0.0103(12) 0.0136(14) 0.0102(13)
C9 0.0376(18) 0.0250(16) 0.054(2) 0.0129(14) 0.0212(17) 0.0211(15)
C10 0.0331(17) 0.0364(18) 0.052(2) 0.0198(14) 0.0238(16) 0.0307(16)
C11 0.0286(16) 0.0454(19) 0.0320(17) 0.0209(14) 0.0134(14) 0.0214(15)
C12 0.0274(16) 0.0265(15) 0.0296(17) 0.0129(12) 0.0105(13) 0.0122(12)
C13 0.0193(13) 0.0171(13) 0.0184(14) 0.0026(11) 0.0050(11) 0.0034(11)
C14 0.0273(15) 0.0268(15) 0.0316(16) 0.0114(12) 0.0149(13) 0.0119(12)
C15 0.0395(18) 0.0286(16) 0.049(2) 0.0194(14) 0.0214(17) 0.0197(15)
C16 0.044(2) 0.0348(18) 0.045(2) 0.0165(15) 0.0231(17) 0.0269(16)
C17 0.0380(18) 0.0365(18) 0.0378(19) 0.0131(15) 0.0241(16) 0.0162(14)
C18 0.0263(15) 0.0258(15) 0.0312(17) 0.0102(12) 0.0136(13) 0.0095(12)
C19 0.0228(14) 0.0264(15) 0.0176(14) 0.0127(12) 0.0106(12) 0.0098(11)
C20 0.0279(15) 0.0261(15) 0.0278(16) 0.0089(12) 0.0122(13) 0.0125(12)
C21 0.0281(16) 0.0450(19) 0.0334(18) 0.0153(14) 0.0162(14) 0.0205(15)
C22 0.0337(17) 0.054(2) 0.0248(16) 0.0254(16) 0.0171(14) 0.0153(15)
C23 0.0305(17) 0.0387(18) 0.0246(16) 0.0137(14) 0.0081(14) 0.0000(13)
C24 0.0248(15) 0.0274(16) 0.0282(17) 0.0067(13) 0.0102(13) 0.0047(13)
C26 0.0266(15) 0.0182(13) 0.0229(15) 0.0085(12) 0.0119(13) 0.0072(11)
C27 0.0287(16) 0.0240(14) 0.0191(15) 0.0101(12) 0.0114(13) 0.0092(12)
C28 0.0176(13) 0.0207(13) 0.0158(14) 0.0097(11) 0.0050(12) 0.0038(11)
C29 0.0225(15) 0.0192(13) 0.0217(15) 0.0080(11) 0.0121(12) 0.0066(11)
C30 0.0227(14) 0.0206(13) 0.0175(14) 0.0092(11) 0.0110(12) 0.0073(11)
C32 0.0180(13) 0.0208(14) 0.0178(14) 0.0085(11) 0.0065(12) 0.0043(11)
P51 0.0151(3) 0.0249(4) 0.0223(4) 0.0076(3) 0.0072(3) 0.0044(3)
P52 0.0166(3) 0.0305(4) 0.0196(4) 0.0104(3) 0.0086(3) 0.0082(3)
O51 0.0185(10) 0.0399(12) 0.0267(11) 0.0142(9) 0.0084(9) 0.0086(9)
O52 0.0192(10) 0.0353(12) 0.0271(11) 0.0128(9) 0.0115(9) 0.0103(9)
O53 0.0225(10) 0.0226(10) 0.0258(11) 0.0058(8) 0.0069(9) 0.0060(8)
O54 0.0252(10) 0.0254(11) 0.0304(12) 0.0123(9) 0.0150(9) 0.0094(9)
O55 0.0282(11) 0.0504(14) 0.0277(12) 0.0224(10) 0.0146(10) 0.0183(10)
O56 0.0323(12) 0.0275(11) 0.0274(12) 0.0096(9) 0.0138(10) 0.0025(9)
N51 0.0135(12) 0.0325(14) 0.0257(14) 0.0059(10) 0.0067(11) 0.0001(11)
N52 0.0141(11) 0.0234(12) 0.0265(14) 0.0043(10) 0.0105(11) 0.0058(10)
C51 0.0236(15) 0.0243(14) 0.0310(17) 0.0095(12) 0.0155(13) 0.0100(12)
C52 0.0368(18) 0.0361(18) 0.0299(18) 0.0116(15) 0.0099(15) 0.0091(14)
C53 0.060(2) 0.046(2) 0.045(2) 0.0275(18) 0.030(2) 0.0273(18)
C54 0.063(2) 0.0303(18) 0.062(3) 0.0204(17) 0.043(2) 0.0210(17)
C55 0.062(2) 0.0265(17) 0.048(2) 0.0072(16) 0.029(2) 0.0058(16)
C56 0.0403(19) 0.0308(17) 0.0317(18) 0.0086(14) 0.0180(15) 0.0065(14)
C57 0.0224(14) 0.0263(14) 0.0272(16) 0.0140(12) 0.0122(12) 0.0133(12)
C58 0.0227(15) 0.0268(15) 0.0316(18) 0.0101(12) 0.0101(14) 0.0078(13)
C59 0.0321(17) 0.0324(16) 0.0294(17) 0.0168(14) 0.0123(14) 0.0118(13)
C60 0.0333(17) 0.0410(18) 0.0344(18) 0.0214(14) 0.0203(15) 0.0214(14)
C61 0.0269(16) 0.0405(18) 0.041(2) 0.0119(14) 0.0179(15) 0.0226(15)
C62 0.0252(15) 0.0265(15) 0.0305(17) 0.0056(13) 0.0081(13) 0.0097(13)
C63 0.0168(13) 0.0283(15) 0.0190(14) 0.0073(11) 0.0051(11) 0.0074(11)
C64 0.0277(17) 0.0321(17) 0.0323(18) 0.0105(13) 0.0136(14) 0.0071(14)
C65 0.0346(19) 0.046(2) 0.0300(18) 0.0130(16) 0.0116(15) 0.0036(15)
C66 0.0322(18) 0.054(2) 0.0297(18) 0.0084(16) 0.0102(15) 0.0137(16)
C67 0.0351(18) 0.049(2) 0.0334(19) 0.0102(16) 0.0113(15) 0.0250(16)
C68 0.0338(18) 0.0356(18) 0.0394(19) 0.0145(15) 0.0092(15) 0.0156(15)
C69 0.0331(17) 0.0197(15) 0.0433(19) 0.0135(13) 0.0195(15) 0.0084(13)
C70 0.039(2) 0.047(2) 0.077(3) 0.0283(17) 0.037(2) 0.033(2)
C71 0.055(3) 0.094(4) 0.125(5) 0.057(3) 0.056(3) 0.083(4)
C72 0.068(3) 0.100(4) 0.133(5) 0.061(3) 0.068(3) 0.100(4)
C73 0.052(2) 0.058(2) 0.099(4) 0.038(2) 0.052(3) 0.054(3)
C74 0.0324(17) 0.0338(17) 0.059(2) 0.0204(14) 0.0250(17) 0.0248(16)
C75 0.0161(14) 0.0244(14) 0.0230(16) 0.0074(11) 0.0093(12) 0.0033(12)
C76 0.0249(15) 0.0255(14) 0.0259(16) 0.0102(12) 0.0088(13) 0.0119(12)
C77 0.0248(15) 0.0192(14) 0.0288(16) 0.0088(12) 0.0110(13) 0.0105(12)
C78 0.0156(13) 0.0232(14) 0.0232(16) 0.0066(11) 0.0082(12) 0.0077(12)
C79 0.0292(16) 0.0234(14) 0.0274(16) 0.0142(12) 0.0097(13) 0.0114(12)
C80 0.0305(17) 0.0239(15) 0.0292(17) 0.0161(13) 0.0114(14) 0.0094(13)

loop_
_atom_type_symbol
_atom_type_description
_atom_type_scat_dispersion_real
_atom_type_scat_dispersion_imag
_atom_type_scat_source
C C 0.0033 0.0016 'International Tables Vol C Tables 4.2.6.8 and 6.1.1.4'
H H 0.0000 0.0000 'International Tables Vol C Tables 4.2.6.8 and 6.1.1.4'
N N 0.0061 0.0033 'International Tables Vol C Tables 4.2.6.8 and 6.1.1.4'
O O 0.0106 0.0060 'International Tables Vol C Tables 4.2.6.8 and 6.1.1.4'
P P 0.1023 0.0942 'International Tables Vol C Tables 4.2.6.8 and 6.1.1.4'

loop_
_geom_angle_atom_site_label_1
_geom_angle_atom_site_label_2
_geom_angle_atom_site_label_3
_geom_angle
_geom_angle_publ_flag
O1 P1 O3 115.74(12) yes
O1 P1 O4 114.34(12) yes
O3 P1 O4 94.73(10) yes
O1 P1 N1 113.23(12) yes
O3 P1 N1 109.01(12) yes
O4 P1 N1 108.18(12) yes
O2 P2 O6 113.89(12) yes
O2 P2 O5 115.07(12) yes
O6 P2 O5 100.23(11) yes
O2 P2 N2 114.21(13) yes
O6 P2 N2 106.65(12) yes
O5 P2 N2 105.44(11) yes
C1 O3 P1 116.03(17) yes
C7 O4 P1 123.86(18) yes
C13 O5 P2 118.23(17) yes
C19 O6 P2 122.84(18) yes
C32 N1 P1 124.40(19) yes
C32 N1 H1N 113(2) ?
P1 N1 H1N 119(2) ?
C28 N2 P2 124.3(2) yes
C28 N2 H2N 115(2) ?
P2 N2 H2N 118(2) ?
C2 C1 C6 122.0(3) ?
C2 C1 O3 118.5(2) ?
C6 C1 O3 119.5(3) ?
C1 C2 C3 119.0(3) ?
C1 C2 H2C 120.5 ?
C3 C2 H2C 120.5 ?
C2 C3 C4 120.0(3) ?
C2 C3 H3A 120.0 ?
C4 C3 H3A 120.0 ?
C5 C4 C3 119.9(3) ?
C5 C4 H4A 120.0 ?
C3 C4 H4A 120.0 ?
C4 C5 C6 120.5(3) ?
C4 C5 H5A 119.8 ?
C6 C5 H5A 119.8 ?
C1 C6 C5 118.6(3) ?
C1 C6 H6A 120.7 ?
C5 C6 H6A 120.7 ?
C12 C7 C8 121.7(3) ?
C12 C7 O4 123.8(3) ?
C8 C7 O4 114.5(3) ?
C7 C8 C9 118.5(3) ?
C7 C8 H8A 120.8 ?
C9 C8 H8A 120.8 ?
C10 C9 C8 120.5(3) ?
C10 C9 H9A 119.7 ?
C8 C9 H9A 119.7 ?
C9 C10 C11 120.1(3) ?
C9 C10 H10A 119.9 ?
C11 C10 H10A 119.9 ?
C10 C11 C12 120.2(3) ?
C10 C11 H11A 119.9 ?
C12 C11 H11A 119.9 ?
C7 C12 C11 118.9(3) ?
C7 C12 H12A 120.5 ?
C11 C12 H12A 120.5 ?
C14 C13 C18 122.3(3) ?
C14 C13 O5 118.3(3) ?
C18 C13 O5 119.4(3) ?
C13 C14 C15 118.3(3) ?
C13 C14 H14A 120.8 ?
C15 C14 H14A 120.8 ?
C14 C15 C16 120.7(3) ?
C14 C15 H15A 119.6 ?
C16 C15 H15A 119.6 ?
C15 C16 C17 119.7(3) ?
C15 C16 H16A 120.1 ?
C17 C16 H16A 120.1 ?
C18 C17 C16 120.5(3) ?
C18 C17 H17A 119.8 ?
C16 C17 H17A 119.8 ?
C13 C18 C17 118.5(3) ?
C13 C18 H18A 120.8 ?
C17 C18 H18A 120.8 ?
C24 C19 C20 121.9(3) ?
C24 C19 O6 120.8(2) ?
C20 C19 O6 117.2(2) ?
C19 C20 C21 118.4(3) ?
C19 C20 H20A 120.8 ?
C21 C20 H20A 120.8 ?
C22 C21 C20 120.7(3) ?
C22 C21 H21A 119.6 ?
C20 C21 H21A 119.6 ?
C21 C22 C23 119.9(3) ?
C21 C22 H22A 120.1 ?
C23 C22 H22A 120.1 ?
C24 C23 C22 120.3(3) ?
C24 C23 H23A 119.9 ?
C22 C23 H23A 119.9 ?
C19 C24 C23 118.8(3) ?
C19 C24 H24A 120.6 ?
C23 C24 H24A 120.6 ?
C27 C26 C32 111.1(2) ?
C27 C26 H26A 109.4 ?
C32 C26 H26A 109.4 ?
C27 C26 H26B 109.4 ?
C32 C26 H26B 109.4 ?
H26A C26 H26B 108.0 ?
C28 C27 C26 111.2(2) ?
C28 C27 H27A 109.4 ?
C26 C27 H27A 109.4 ?
C28 C27 H27B 109.4 ?
C26 C27 H27B 109.4 ?
H27A C27 H27B 108.0 ?
N2 C28 C29 109.6(2) ?
N2 C28 C27 112.2(2) ?
C29 C28 C27 110.8(2) ?
N2 C28 H28A 108.0 ?
C29 C28 H28A 108.0 ?
C27 C28 H28A 108.0 ?
C28 C29 C30 111.6(2) ?
C28 C29 H29A 109.3 ?
C30 C29 H29A 109.3 ?
C28 C29 H29B 109.3 ?
C30 C29 H29B 109.3 ?
H29A C29 H29B 108.0 ?
C29 C30 C32 111.8(2) ?
C29 C30 H30A 109.3 ?
C32 C30 H30A 109.3 ?
C29 C30 H30B 109.3 ?
C32 C30 H30B 109.3 ?
H30A C30 H30B 107.9 ?
N1 C32 C26 109.4(2) ?
N1 C32 C30 110.6(2) ?
C26 C32 C30 111.2(2) ?
N1 C32 H32A 108.5 ?
C26 C32 H32A 108.5 ?
C30 C32 H32A 108.5 ?
O51 P51 O53 115.32(12) yes
O51 P51 O54 112.46(12) yes
O53 P51 O54 100.97(11) yes
O51 P51 N51 116.36(14) yes
O53 P51 N51 104.92(12) yes
O54 P51 N51 105.21(13) yes
O52 P52 O56 114.91(13) yes
O52 P52 O55 113.48(12) yes
O56 P52 O55 100.21(13) yes
O52 P52 N52 114.76(12) yes
O56 P52 N52 107.10(12) yes
O55 P52 N52 104.95(13) yes
C51 O53 P51 126.20(19) yes
C57 O54 P51 121.73(19) yes
C63 O55 P52 123.82(19) yes
C69 O56 P52 119.24(19) yes
C75 N51 P51 123.7(2) yes
C75 N51 H51N 119(2) ?
P51 N51 H51N 116(2) ?
C78 N52 P52 125.6(2) yes
C78 N52 H52N 114(2) ?
P52 N52 H52N 120(2) ?
C56 C51 C52 121.5(3) ?
C56 C51 O53 115.1(3) ?
C52 C51 O53 123.5(3) ?
C51 C52 C53 118.8(3) ?
C51 C52 H52C 120.6 ?
C53 C52 H52C 120.6 ?
C54 C53 C52 120.4(4) ?
C54 C53 H53A 119.8 ?
C52 C53 H53A 119.8 ?
C55 C54 C53 119.7(3) ?
C55 C54 H54A 120.1 ?
C53 C54 H54A 120.1 ?
C54 C55 C56 120.4(3) ?
C54 C55 H55A 119.8 ?
C56 C55 H55A 119.8 ?
C51 C56 C55 119.2(3) ?
C51 C56 H56A 120.4 ?
C55 C56 H56A 120.4 ?
C58 C57 C62 121.3(3) ?
C58 C57 O54 120.4(3) ?
C62 C57 O54 118.1(3) ?
C57 C58 C59 119.0(3) ?
C57 C58 H58A 120.5 ?
C59 C58 H58A 120.5 ?
C58 C59 C60 120.6(3) ?
C58 C59 H59A 119.7 ?
C60 C59 H59A 119.7 ?
C61 C60 C59 119.3(3) ?
C61 C60 H60A 120.4 ?
C59 C60 H60A 120.4 ?
C60 C61 C62 121.0(3) ?
C60 C61 H61A 119.5 ?
C62 C61 H61A 119.5 ?
C57 C62 C61 118.8(3) ?
C57 C62 H62A 120.6 ?
C61 C62 H62A 120.6 ?
C64 C63 C68 120.6(3) ?
C64 C63 O55 122.0(3) ?
C68 C63 O55 117.4(3) ?
C63 C64 C65 120.7(3) ?
C63 C64 H64A 119.7 ?
C65 C64 H64A 119.7 ?
C66 C65 C64 118.7(4) ?
C66 C65 H65A 120.6 ?
C64 C65 H65A 120.6 ?
C65 C66 C67 121.8(3) ?
C65 C66 H66A 119.1 ?
C67 C66 H66A 119.1 ?
C66 C67 C68 119.2(3) ?
C66 C67 H67A 120.4 ?
C68 C67 H67A 120.4 ?
C63 C68 C67 119.0(3) ?
C63 C68 H68A 120.5 ?
C67 C68 H68A 120.5 ?
C70 C69 C74 121.1(3) ?
C70 C69 O56 121.0(3) ?
C74 C69 O56 117.8(3) ?
C69 C70 C71 119.4(3) ?
C69 C70 H70A 120.3 ?
C71 C70 H70A 120.3 ?
C70 C71 C72 119.9(4) ?
C70 C71 H71A 120.1 ?
C72 C71 H71A 120.1 ?
C73 C72 C71 120.1(4) ?
C73 C72 H72A 120.0 ?
C71 C72 H72A 120.0 ?
C72 C73 C74 120.2(4) ?
C72 C73 H73A 119.9 ?
C74 C73 H73A 119.9 ?
C73 C74 C69 119.2(3) ?
C73 C74 H74A 120.4 ?
C69 C74 H74A 120.4 ?
N51 C75 C76 110.4(2) ?
N51 C75 C80 110.1(2) ?
C76 C75 C80 110.9(2) ?
N51 C75 H75A 108.4 ?
C76 C75 H75A 108.4 ?
C80 C75 H75A 108.4 ?
C75 C76 C77 111.7(2) ?
C75 C76 H76A 109.3 ?
C77 C76 H76A 109.3 ?
C75 C76 H76B 109.3 ?
C77 C76 H76B 109.3 ?
H76A C76 H76B 108.0 ?
C78 C77 C76 111.8(2) ?
C78 C77 H77A 109.3 ?
C76 C77 H77A 109.3 ?
C78 C77 H77B 109.3 ?
C76 C77 H77B 109.3 ?
H77A C77 H77B 107.9 ?
N52 C78 C79 110.2(2) ?
N52 C78 C77 110.6(2) ?
C79 C78 C77 111.2(3) ?
N52 C78 H78A 108.2 ?
C79 C78 H78A 108.2 ?
C77 C78 H78A 108.2 ?
C78 C79 C80 111.1(3) ?
C78 C79 H79A 109.4 ?
C80 C79 H79A 109.4 ?
C78 C79 H79B 109.4 ?
C80 C79 H79B 109.4 ?
H79A C79 H79B 108.0 ?
C75 C80 C79 112.2(2) ?
C75 C80 H80A 109.2 ?
C79 C80 H80A 109.2 ?
C75 C80 H80B 109.2 ?
C79 C80 H80B 109.2 ?
H80A C80 H80B 107.9 ?

loop_
_geom_bond_atom_site_label_1
_geom_bond_atom_site_label_2
_geom_bond_distance
_geom_bond_publ_flag
P1 O1 1.463(2) yes
P1 O3 1.590(2) yes
P1 O4 1.5937(19) yes
P1 N1 1.609(2) yes
P2 O2 1.468(2) yes
P2 O6 1.580(2) yes
P2 O5 1.5900(19) yes
P2 N2 1.602(2) yes
O3 C1 1.415(3) ?
O4 C7 1.407(3) ?
O5 C13 1.406(3) ?
O6 C19 1.411(3) ?
N1 C32 1.473(4) yes
N1 H1N 0.85(2) ?
N2 C28 1.464(3) yes
N2 H2N 0.85(2) ?
C1 C2 1.375(4) ?
C1 C6 1.378(4) ?
C2 C3 1.385(4) ?
C2 H2C 0.9500 ?
C3 C4 1.390(5) ?
C3 H3A 0.9500 ?
C4 C5 1.379(5) ?
C4 H4A 0.9500 ?
C5 C6 1.387(4) ?
C5 H5A 0.9500 ?
C6 H6A 0.9500 ?
C7 C12 1.375(4) ?
C7 C8 1.385(4) ?
C8 C9 1.393(4) ?
C8 H8A 0.9500 ?
C9 C10 1.375(5) ?
C9 H9A 0.9500 ?
C10 C11 1.382(5) ?
C10 H10A 0.9500 ?
C11 C12 1.390(4) ?
C11 H11A 0.9500 ?
C12 H12A 0.9500 ?
C13 C14 1.381(4) ?
C13 C18 1.382(4) ?
C14 C15 1.382(4) ?
C14 H14A 0.9500 ?
C15 C16 1.385(5) ?
C15 H15A 0.9500 ?
C16 C17 1.389(5) ?
C16 H16A 0.9500 ?
C17 C18 1.382(5) ?
C17 H17A 0.9500 ?
C18 H18A 0.9500 ?
C19 C24 1.375(4) ?
C19 C20 1.383(4) ?
C20 C21 1.385(4) ?
C20 H20A 0.9500 ?
C21 C22 1.373(5) ?
C21 H21A 0.9500 ?
C22 C23 1.389(5) ?
C22 H22A 0.9500 ?
C23 C24 1.381(5) ?
C23 H23A 0.9500 ?
C24 H24A 0.9500 ?
C26 C27 1.523(4) ?
C26 C32 1.524(4) ?
C26 H26A 0.9900 ?
C26 H26B 0.9900 ?
C27 C28 1.522(4) ?
C27 H27A 0.9900 ?
C27 H27B 0.9900 ?
C28 C29 1.520(4) ?
C28 H28A 1.0000 ?
C29 C30 1.525(4) ?
C29 H29A 0.9900 ?
C29 H29B 0.9900 ?
C30 C32 1.529(4) ?
C30 H30A 0.9900 ?
C30 H30B 0.9900 ?
C32 H32A 1.0000 ?
P51 O51 1.466(2) yes
P51 O53 1.585(2) yes
P51 O54 1.590(2) yes
P51 N51 1.603(3) yes
P52 O52 1.468(2) yes
P52 O56 1.586(2) yes
P52 O55 1.593(2) yes
P52 N52 1.595(3) yes
O53 C51 1.398(3) ?
O54 C57 1.405(4) ?
O55 C63 1.397(4) ?
O56 C69 1.404(4) ?
N51 C75 1.467(4) yes
N51 H51N 0.87(2) ?
N52 C78 1.468(4) yes
N52 H52N 0.84(2) ?
C51 C56 1.368(4) ?
C51 C52 1.380(5) ?
C52 C53 1.390(5) ?
C52 H52C 0.9500 ?
C53 C54 1.378(6) ?
C53 H53A 0.9500 ?
C54 C55 1.378(6) ?
C54 H54A 0.9500 ?
C55 C56 1.389(5) ?
C55 H55A 0.9500 ?
C56 H56A 0.9500 ?
C57 C58 1.378(4) ?
C57 C62 1.381(4) ?
C58 C59 1.380(5) ?
C58 H58A 0.9500 ?
C59 C60 1.389(5) ?
C59 H59A 0.9500 ?
C60 C61 1.375(5) ?
C60 H60A 0.9500 ?
C61 C62 1.381(5) ?
C61 H61A 0.9500 ?
C62 H62A 0.9500 ?
C63 C64 1.373(5) ?
C63 C68 1.388(5) ?
C64 C65 1.387(5) ?
C64 H64A 0.9500 ?
C65 C66 1.372(6) ?
C65 H65A 0.9500 ?
C66 C67 1.379(6) ?
C66 H66A 0.9500 ?
C67 C68 1.400(5) ?
C67 H67A 0.9500 ?
C68 H68A 0.9500 ?
C69 C70 1.371(5) ?
C69 C74 1.384(5) ?
C70 C71 1.375(6) ?
C70 H70A 0.9500 ?
C71 C72 1.393(6) ?
C71 H71A 0.9500 ?
C72 C73 1.372(6) ?
C72 H72A 0.9500 ?
C73 C74 1.375(5) ?
C73 H73A 0.9500 ?
C74 H74A 0.9500 ?
C75 C76 1.523(4) ?
C75 C80 1.523(4) ?
C75 H75A 1.0000 ?
C76 C77 1.528(4) ?
C76 H76A 0.9900 ?
C76 H76B 0.9900 ?
C77 C78 1.518(4) ?
C77 H77A 0.9900 ?
C77 H77B 0.9900 ?
C78 C79 1.518(4) ?
C78 H78A 1.0000 ?
C79 C80 1.533(4) ?
C79 H79A 0.9900 ?
C79 H79B 0.9900 ?
C80 H80A 0.9900 ?
C80 H80B 0.9900 ?

loop_
_geom_hbond_atom_site_label_D
_geom_hbond_atom_site_label_H
_geom_hbond_atom_site_label_A
_geom_hbond_site_symmetry_A
_geom_hbond_distance_DH
_geom_hbond_distance_HA
_geom_hbond_distance_DA
_geom_hbond_angle_DHA
_geom_hbond_publ_flag
N1 H1N O52 1_455 0.85(2) 2.03(2) 2.863(3) 167(3) yes
N2 H2N O51 . 0.85(2) 2.00(2) 2.820(3) 162(3) yes
N51 H51N O2 1_655 0.87(2) 1.98(3) 2.802(3) 158(3) yes
N52 H52N O1 . 0.84(2) 2.04(2) 2.866(3) 168(3) yes
C22 H22A O4 1_566 0.95 2.51 3.418(4) 159.6 yes
C6 H6A O55 . 0.95 2.69 3.565(4) 154.3 yes
C74 H74A O1 . 0.95 2.61 3.329(4) 132.5 yes
C2 H2C O52 1_455 0.95 2.69 3.465(3) 139.1 yes
C2 H2C CG1 1_455 0.95 2.92 3.593(8) 128.5 yes

_cod_database_fobs_code 2021341
